data_4321703
loop_
_publ_author_name
'Annette L. Suing'
'Charlotte R. Dewan'
'Peter S. White'
'H. Holden Thorp'

_publ_section_title
;
 Ethanol Oxidation by Imidorhenium(V) Complexes: Formation of
 Amidorhenium(III) Complexes
;
_journal_name_full 'Inorganic Chemistry'
_journal_page_first 6080
_journal_page_last 6085
_journal_paper_doi 10.1021/ic0007299
_journal_volume 39
_journal_year 2000
_chemical_formula_moiety 'Re P5 Cl4 C59.09 H54.18 F6 N1.27 '
_chemical_formula_sum 'C59.09 H54.18 Cl4 F6 N1.27 P5 Re'
_chemical_formula_weight 1378.98
_chemical_name_systematic ?
_space_group_IT_number 9
_symmetry_cell_setting monoclinic
_symmetry_space_group_name_Hall 'C -2yc'
_symmetry_space_group_name_H-M 'C 1 c 1'
_cell_angle_alpha 90.0
_cell_angle_beta 97.069(1)
_cell_angle_gamma 90.0
_cell_formula_units_Z 4
_cell_length_a 24.2381(11)
_cell_length_b 13.4504(6)
_cell_length_c 17.466(8)
_cell_measurement_reflns_used 8192
_cell_measurement_temperature 193
_cell_measurement_theta_max 25.00
_cell_measurement_theta_min 1.50
_cell_volume 5651(3)
_computing_cell_refinement 'Bruker SAINT'
_computing_data_collection 'Bruker SMART'
_computing_data_reduction 'Bruker SAINT/NRCVAX DATRD2'
_computing_molecular_graphics NRCVAX
_computing_publication_material 'NRCVAX TABLES Jan 94 Version'
_computing_structure_refinement 'NRCVAX LSTSQ'
_computing_structure_solution 'NRCVAX SOLVER'
_diffrn_ambient_temperature 193
_diffrn_measurement_device 'Bruker SMART'
_diffrn_measurement_method 'Omega scan  '
_diffrn_radiation_monochromator graphite
_diffrn_radiation_source 'xray tube'
_diffrn_radiation_type 'Molybdenum K\a'
_diffrn_radiation_wavelength 0.71073
_diffrn_reflns_av_R_equivalents 0.026
_diffrn_reflns_limit_h_max 28
_diffrn_reflns_limit_h_min -28
_diffrn_reflns_limit_k_max 16
_diffrn_reflns_limit_k_min -15
_diffrn_reflns_limit_l_max 20
_diffrn_reflns_limit_l_min -5
_diffrn_reflns_number 30904
_diffrn_reflns_theta_max 25.00
_diffrn_reflns_theta_min 0.00
_exptl_absorpt_coefficient_mu 2.54
_exptl_absorpt_correction_T_max 1.0000
_exptl_absorpt_correction_T_min 1.0000
_exptl_absorpt_correction_type none
_exptl_crystal_density_diffrn 1.621
_exptl_crystal_F_000 2761.42
_exptl_crystal_size_max 0.35
_exptl_crystal_size_mid 0.35
_exptl_crystal_size_min 0.20
_refine_diff_density_max 1.55
_refine_diff_density_min -1.28
_refine_ls_abs_structure_Rogers 1.000(0)
_refine_ls_goodness_of_fit_obs 4.49
_refine_ls_matrix_type full
_refine_ls_number_parameters 683
_refine_ls_number_reflns 8875
_refine_ls_R_factor_all 0.057
_refine_ls_R_factor_obs 0.051
_refine_ls_shift/esd_max 0.031
_refine_ls_structure_factor_coef F
_refine_ls_weighting_details 'w = 1/\s^2^(F)'
_refine_ls_weighting_scheme calc
_refine_ls_wR_factor_all 0.078
_refine_ls_wR_factor_obs 0.071
_reflns_number_observed 9120
_reflns_number_total 9448
_reflns_observed_criterion 'Inet > 2.5\s(Inet)'
_cod_data_source_file ic0007299_5.cif
_cod_data_source_block c97104
_cod_depositor_comments
;
The following automatic conversions were performed:

'_refine_ls_weighting_scheme' value '1/\s^2^(F)' was changed to
'calc'. New tag '_refine_ls_weighting_details' was created. The value
of the new tag was set to 'w = 1/\s^2^(F)'.

Automatic conversion script
Id: cif_fix_values 3143 2015-03-26 13:38:13Z robertas 
;
_cod_original_sg_symbol_H-M 'C c'
_cod_original_formula_sum 'Re P5 Cl4 C59.09 H54.18 F6 N1.27 '
_cod_database_code 4321703

loop_
_symmetry_equiv_pos_as_xyz
x,y,z
1/2+x,1/2+y,z
x,-y,1/2+z
1/2+x,1/2-y,1/2+z

loop_
_atom_site_aniso_label
_atom_site_aniso_U_11
_atom_site_aniso_U_22
_atom_site_aniso_U_33
_atom_site_aniso_U_12
_atom_site_aniso_U_13
_atom_site_aniso_U_23
_atom_site_aniso_type_symbol
Re1 0.03382(17) 0.02077(15) 0.01692(13) 0.00916(13) 0.00565(12) 0.00069(11) Re
Cl1 0.0620(24) 0.081(3) 0.094(3) 0.0236(17) 0.0491(23) 0.0388(18) Cl
Cl2 0.0111(11) 0.0390(13) 0.0398(14) 0.0027(10) 0.0025(9) -0.0010(11) Cl
P1 0.0167(11) 0.0232(13) 0.0208(11) 0.0030(10) -0.0023(9) 0.0010(10) P
P2 0.0206(12) 0.0239(13) 0.0196(11) 0.0015(10) 0.0049(9) 0.0026(9) P
P3 0.0147(11) 0.0228(12) 0.0219(11) 0.0076(9) 0.0029(9) 0.0003(10) P
P4 0.0138(11) 0.0236(13) 0.0204(11) 0.0055(10) 0.0067(9) 0.0020(10) P
N1 0.011(3) 0.018(3) 0.019(3) -0.0001(23) 0.0023(23) 0.0009(24) N
C1 0.009(4) 0.043(5) 0.015(4) 0.006(4) 0.002(3) -0.002(4) C
C2 0.032(5) 0.024(5) 0.020(4) 0.005(4) 0.010(4) 0.001(4) C
C3 0.012(4) 0.016(4) 0.016(4) 0.000(3) 0.001(3) 0.001(3) C
C4 0.021(5) 0.013(5) 0.048(6) 0.004(4) 0.001(4) 0.006(4) C
C11 0.024(5) 0.024(5) 0.024(5) 0.000(4) 0.003(4) 0.000(4) C
C12 0.024(5) 0.025(5) 0.025(5) 0.000(4) 0.003(4) 0.000(4) C
C13 0.023(5) 0.024(5) 0.024(5) 0.000(4) 0.003(4) 0.000(4) C
C14 0.053(9) 0.054(9) 0.054(8) 0.000(6) 0.008(7) 0.001(5) C
C15 0.045(7) 0.046(7) 0.045(7) 0.001(6) 0.006(5) 0.001(6) C
C16 0.035(6) 0.035(6) 0.035(6) 0.000(5) 0.004(5) 0.000(5) C
C21 0.015(4) 0.015(4) 0.015(4) 0.000(3) 0.002(3) 0.000(3) C
C22 0.025(5) 0.025(5) 0.025(5) 0.000(4) 0.003(4) 0.000(4) C
C23 0.049(7) 0.047(7) 0.047(7) 0.000(6) 0.007(5) 0.000(5) C
C24 0.026(5) 0.027(5) 0.027(5) 0.000(4) 0.003(4) -0.001(4) C
C25 0.023(5) 0.024(5) 0.024(5) 0.000(4) 0.002(4) 0.000(4) C
C26 0.025(5) 0.025(5) 0.025(5) 0.000(4) 0.003(4) 0.000(4) C
C31 0.021(5) 0.021(5) 0.021(4) 0.000(4) 0.002(4) 0.000(4) C
C32 0.028(5) 0.029(5) 0.029(5) 0.000(4) 0.004(4) 0.000(4) C
C33 0.034(6) 0.034(6) 0.036(5) 0.000(5) 0.004(4) 0.000(5) C
C34 0.031(6) 0.032(6) 0.033(5) 0.000(4) 0.004(4) 0.000(4) C
C35 0.044(7) 0.046(7) 0.045(6) 0.000(5) 0.006(5) 0.000(5) C
C36 0.020(5) 0.022(5) 0.021(4) 0.000(4) 0.003(4) 0.000(4) C
C41 0.022(5) 0.023(5) 0.022(4) 0.000(4) 0.003(4) 0.000(4) C
C42 0.038(6) 0.040(6) 0.039(6) 0.000(5) 0.005(5) 0.001(5) C
C43 0.042(7) 0.045(7) 0.044(6) -0.001(5) 0.005(5) 0.001(5) C
C44 0.032(6) 0.033(6) 0.033(5) -0.001(4) 0.004(4) 0.000(4) C
C45 0.044(7) 0.042(7) 0.043(6) 0.000(5) 0.006(5) 0.000(5) C
C46 0.029(5) 0.029(5) 0.029(5) 0.000(4) 0.003(4) 0.000(4) C
C51 0.012(4) 0.012(4) 0.012(4) 0.000(3) 0.002(3) 0.000(3) C
C52 0.034(6) 0.034(6) 0.034(5) 0.000(5) 0.005(4) 0.000(4) C
C53 0.051(7) 0.051(8) 0.052(7) 0.001(6) 0.007(6) 0.000(6) C
C54 0.032(6) 0.033(6) 0.033(5) 0.001(4) 0.005(4) 0.000(4) C
C55 0.039(6) 0.040(6) 0.040(6) 0.000(5) 0.005(5) -0.001(5) C
C56 0.017(4) 0.018(4) 0.018(4) 0.000(4) 0.002(3) 0.000(3) C
C61 0.041(6) 0.041(6) 0.040(6) 0.000(5) 0.006(5) 0.001(5) C
C62 0.039(6) 0.039(6) 0.039(6) 0.000(5) 0.005(5) 0.000(5) C
C63 0.029(5) 0.029(6) 0.029(5) 0.000(4) 0.004(4) -0.001(4) C
C64 0.045(7) 0.045(7) 0.045(7) 0.001(5) 0.006(5) 0.000(5) C
C65 0.026(5) 0.027(5) 0.028(5) 0.000(4) 0.003(4) 0.000(4) C
C66 0.020(5) 0.021(5) 0.021(4) 0.000(4) 0.002(3) 0.000(4) C
C71 0.019(5) 0.020(5) 0.020(4) 0.000(4) 0.003(3) 0.000(4) C
C72 0.031(5) 0.031(6) 0.030(5) 0.000(4) 0.004(4) 0.000(4) C
C73 0.029(5) 0.029(6) 0.029(5) 0.000(4) 0.003(4) 0.000(4) C
C74 0.036(6) 0.037(6) 0.037(6) -0.001(5) 0.005(5) 0.000(5) C
C75 0.037(6) 0.039(6) 0.038(6) 0.000(5) 0.004(5) 0.000(5) C
C76 0.028(5) 0.028(5) 0.028(5) 0.000(4) 0.004(4) 0.000(4) C
C81 0.019(4) 0.021(5) 0.020(4) 0.000(4) 0.002(4) 0.000(4) C
C82 0.032(6) 0.032(6) 0.032(5) 0.000(4) 0.004(4) 0.000(4) C
C83 0.056(8) 0.054(8) 0.056(7) -0.001(6) 0.007(6) 0.000(6) C
C84 0.038(6) 0.040(6) 0.040(6) 0.000(5) 0.005(5) 0.000(5) C
C85 0.023(5) 0.025(5) 0.024(5) 0.000(4) 0.003(4) 0.000(4) C
C86 0.028(5) 0.030(5) 0.030(5) 0.000(4) 0.004(4) 0.000(4) C
C91 0.025(5) 0.025(5) 0.025(5) 0.000(4) 0.003(4) 0.000(4) C
C92 0.021(5) 0.022(5) 0.022(4) 0.000(4) 0.003(4) -0.001(4) C
C93 0.028(5) 0.029(5) 0.029(5) 0.000(4) 0.003(4) 0.000(4) C
C94 0.028(5) 0.030(6) 0.030(5) 0.000(4) 0.004(4) -0.001(4) C
C95 0.025(5) 0.025(5) 0.025(5) -0.001(4) 0.003(4) 0.000(4) C
C96 0.023(5) 0.023(5) 0.023(5) 0.000(4) 0.003(4) 0.000(4) C
P5 0.0383(16) 0.0443(17) 0.0608(24) 0.0001(16) -0.0020(17) -0.0037(14) P
F11 0.107(8) 0.154(10) 0.184(11) 0.020(7) 0.019(7) -0.037(9) F
F12 0.044(4) 0.058(4) 0.075(5) 0.000(3) 0.003(3) 0.001(4) F
F13 0.061(5) 0.078(5) 0.133(8) -0.026(5) 0.013(5) -0.004(6) F
F14 0.057(6) 0.076(6) 0.348(19) -0.017(5) -0.066(8) 0.107(9) F
F15 0.079(6) 0.119(7) 0.113(7) 0.029(6) 0.003(5) -0.019(6) F
F16 0.025(4) 0.051(4) 0.181(8) 0.013(3) -0.055(4) -0.029(5) F
C5 0.028(7) 0.187(19) 0.091(11) 0.021(9) 0.035(7) -0.014(12) C
Cl3 0.223(9) 0.126(5) 0.119(5) -0.049(4) -0.028(5) 0.043(3) Cl
Cl4 0.0414(20) 0.153(4) 0.118(3) -0.0051(24) 0.0207(21) -0.034(3) Cl

loop_
_atom_site_label
_atom_site_fract_x
_atom_site_fract_y
_atom_site_fract_z
_atom_site_U_iso_or_equiv
_atom_site_thermal_displace_type
_atom_site_calc_flag
_atom_site_refinement_flags
_atom_site_type_symbol
Re1 0.34228 0.24927(3) 0.47986 0.02362(14) Uij ? . Re
Cl1 0.05975(17) 0.25385(23) 0.6350(3) 0.0756(24) Uij ? . Cl
Cl2 0.43853(9) 0.21944(19) 0.47747(14) 0.0300(12) Uij ? . Cl
P1 0.32084(9) 0.20176(18) 0.34533(12) 0.0206(11) Uij ? . P
P2 0.35595(9) 0.41224(17) 0.41837(12) 0.0212(11) Uij ? . P
P3 0.33465(9) 0.08602(16) 0.54281(13) 0.0197(11) Uij ? . P
P4 0.37109(9) 0.29649(17) 0.61582(12) 0.0189(11) Uij ? . P
N1 0.26280(21) 0.2829(4) 0.4792(3) 0.016(3) Uij ? . N
C1 0.2969(3) 0.3159(6) 0.2932(4) 0.022(4) Uij ? . C
C2 0.3358(4) 0.4000(6) 0.3127(5) 0.025(5) Uij ? . C
C3 0.3581(3) 0.0968(6) 0.6490(4) 0.015(4) Uij ? . C
C4 0.4004(3) 0.1845(6) 0.6661(5) 0.027(5) Uij ? . C
C11 0.2126(4) 0.2658(6) 0.5124(6) 0.024(5) Uij ? . C
C12 0.2140(4) 0.2212(7) 0.5843(5) 0.025(5) Uij ? . C
C13 0.1666(4) 0.2138(7) 0.6225(5) 0.023(5) Uij ? . C
C14 0.1215(6) 0.2581(8) 0.5884(9) 0.054(8) Uij ? . C
C15 0.1171(4) 0.2994(9) 0.5137(6) 0.045(6) Uij ? . C
C16 0.1621(4) 0.3036(8) 0.4780(6) 0.035(5) Uij ? . C
C21 0.3764(3) 0.1542(6) 0.2945(4) 0.015(4) Uij ? . C
C22 0.3884(4) 0.1947(7) 0.2232(5) 0.025(5) Uij ? . C
C23 0.4296(5) 0.1627(8) 0.1852(6) 0.048(7) Uij ? . C
C24 0.4681(4) 0.0891(7) 0.2191(5) 0.027(5) Uij ? . C
C25 0.4559(3) 0.0496(6) 0.2898(5) 0.023(4) Uij ? . C
C26 0.4131(4) 0.0807(6) 0.3269(5) 0.025(5) Uij ? . C
C31 0.2663(3) 0.1133(6) 0.3152(5) 0.021(5) Uij ? . C
C32 0.2762(4) 0.0158(7) 0.3050(5) 0.029(5) Uij ? . C
C33 0.2312(4) -0.0547(7) 0.2915(5) 0.034(6) Uij ? . C
C34 0.1807(4) -0.0206(7) 0.2818(5) 0.032(5) Uij ? . C
C35 0.1704(4) 0.0782(8) 0.2908(6) 0.045(7) Uij ? . C
C36 0.2112(3) 0.1436(6) 0.3078(5) 0.021(4) Uij ? . C
C41 0.4245(3) 0.4796(6) 0.4192(5) 0.022(5) Uij ? . C
C42 0.4682(4) 0.4600(7) 0.4683(5) 0.039(6) Uij ? . C
C43 0.5179(4) 0.5197(8) 0.4691(6) 0.044(6) Uij ? . C
C44 0.5189(4) 0.5891(7) 0.4083(5) 0.033(5) Uij ? . C
C45 0.4753(4) 0.6070(8) 0.3608(6) 0.043(6) Uij ? . C
C46 0.4246(4) 0.5562(7) 0.3645(5) 0.029(5) Uij ? . C
C51 0.3101(3) 0.5098(5) 0.4466(4) 0.012(4) Uij ? . C
C52 0.2567(4) 0.5077(7) 0.4289(5) 0.034(5) Uij ? . C
C53 0.2195(5) 0.5769(8) 0.4561(6) 0.051(7) Uij ? . C
C54 0.2415(4) 0.6515(7) 0.5053(5) 0.032(5) Uij ? . C
C55 0.2999(4) 0.6617(8) 0.5232(6) 0.040(6) Uij ? . C
C56 0.3347(3) 0.5899(6) 0.4973(4) 0.018(4) Uij ? . C
C61 0.3802(4) -0.0106(8) 0.5123(6) 0.040(6) Uij ? . C
C62 0.3637(4) -0.0912(8) 0.4703(6) 0.039(5) Uij ? . C
C63 0.3980(4) -0.1591(7) 0.4430(5) 0.029(5) Uij ? . C
C64 0.4559(4) -0.1516(8) 0.4626(6) 0.045(6) Uij ? . C
C65 0.4745(4) -0.0739(7) 0.5078(5) 0.027(5) Uij ? . C
C66 0.4407(3) -0.0028(6) 0.5346(5) 0.020(4) Uij ? . C
C71 0.2732(3) 0.0168(6) 0.5443(4) 0.020(4) Uij ? . C
C72 0.2671(4) -0.0559(7) 0.6023(5) 0.031(5) Uij ? . C
C73 0.2181(4) -0.1104(7) 0.6021(5) 0.029(5) Uij ? . C
C74 0.1719(4) -0.0919(7) 0.5447(6) 0.037(6) Uij ? . C
C75 0.1776(4) -0.0202(8) 0.4927(6) 0.038(6) Uij ? . C
C76 0.2249(4) 0.0298(7) 0.4879(5) 0.028(5) Uij ? . C
C81 0.4296(3) 0.3816(6) 0.6416(4) 0.020(4) Uij ? . C
C82 0.4202(4) 0.4856(7) 0.6573(5) 0.032(5) Uij ? . C
C83 0.4616(5) 0.5456(9) 0.6775(7) 0.055(7) Uij ? . C
C84 0.5219(4) 0.5130(7) 0.6806(6) 0.039(6) Uij ? . C
C85 0.5287(4) 0.4173(6) 0.6659(5) 0.024(5) Uij ? . C
C86 0.4859(4) 0.3473(7) 0.6465(5) 0.029(5) Uij ? . C
C91 0.3161(4) 0.3406(6) 0.6695(5) 0.025(4) Uij ? . C
C92 0.2809(3) 0.4157(6) 0.6358(5) 0.022(4) Uij ? . C
C93 0.2359(4) 0.4517(7) 0.6710(5) 0.028(5) Uij ? . C
C94 0.2280(4) 0.4100(7) 0.7399(5) 0.029(5) Uij ? . C
C95 0.2600(4) 0.3396(6) 0.7744(5) 0.025(4) Uij ? . C
C96 0.3075(3) 0.3030(7) 0.7416(5) 0.023(4) Uij ? . C
P5 0.09653(14) 0.37549(22) 0.25087(17) 0.0485(19) Uij ? . P
F11 0.0786(4) 0.4418(8) 0.3186(7) 0.148(9) Uij ? . F
F12 0.1605(3) 0.3819(5) 0.2890(4) 0.060(4) Uij ? . F
F13 0.0875(3) 0.2844(7) 0.3015(6) 0.091(6) Uij ? . F
F14 0.1023(4) 0.4698(6) 0.2014(8) 0.168(11) Uij ? . F
F15 0.1099(4) 0.3006(8) 0.1873(5) 0.105(7) Uij ? . F
F16 0.0309(3) 0.3713(5) 0.2144(5) 0.091(6) Uij ? . F
C5 0.5637(5) 0.1803(16) 0.4039(9) 0.100(13) Uij ? . C
Cl3 0.6045(4) 0.2646(4) 0.3661(4) 0.160(6) Uij ? . Cl
Cl4 0.58132(15) 0.1591(4) 0.5000(3) 0.103(3) Uij ? . Cl
H1a 0.261 0.334 0.307 0.0198 Uiso ? . H
H1b 0.294 0.303 0.239 0.0198 Uiso ? . H
H2a 0.368 0.390 0.287 0.0361 Uiso ? . H
H2b 0.318 0.460 0.294 0.0361 Uiso ? . H
H3a 0.375 0.035 0.667 0.0245 Uiso ? . H
H3b 0.326 0.110 0.674 0.0245 Uiso ? . H
H4a 0.406 0.196 0.721 0.0365 Uiso ? . H
H4b 0.436 0.167 0.649 0.0365 Uiso ? . H
H12 0.248 0.194 0.609 0.0350 Uiso ? . H
H13 0.167 0.180 0.671 0.0335 Uiso ? . H
H15 0.082 0.323 0.489 0.0554 Uiso ? . H
H16 0.160 0.334 0.428 0.0454 Uiso ? . H
H22 0.364 0.244 0.199 0.0343 Uiso ? . H
H23 0.437 0.191 0.137 0.0597 Uiso ? . H
H24 0.499 0.063 0.197 0.0361 Uiso ? . H
H25 0.479 -0.002 0.314 0.0332 Uiso ? . H
H26 0.408 0.051 0.376 0.0345 Uiso ? . H
H32 0.314 -0.005 0.306 0.0388 Uiso ? . H
H33 0.240 -0.125 0.291 0.0440 Uiso ? . H
H34 0.151 -0.067 0.267 0.0414 Uiso ? . H
H35 0.133 0.101 0.285 0.0547 Uiso ? . H
H36 0.203 0.213 0.314 0.0306 Uiso ? . H
H42 0.468 0.405 0.503 0.0484 Uiso ? . H
H43 0.549 0.508 0.507 0.0538 Uiso ? . H
H44 0.552 0.626 0.407 0.0428 Uiso ? . H
H45 0.477 0.658 0.322 0.0533 Uiso ? . H
H46 0.393 0.571 0.328 0.0376 Uiso ? . H
H52 0.241 0.454 0.398 0.0439 Uiso ? . H
H53 0.180 0.574 0.439 0.0609 Uiso ? . H
H54 0.217 0.698 0.526 0.0427 Uiso ? . H
H55 0.315 0.716 0.556 0.0501 Uiso ? . H
H56 0.374 0.593 0.510 0.0274 Uiso ? . H
H62 0.324 -0.101 0.455 0.0504 Uiso ? . H
H63 0.384 -0.215 0.413 0.0398 Uiso ? . H
H64 0.481 -0.198 0.444 0.0558 Uiso ? . H
H65 0.514 -0.066 0.519 0.0377 Uiso ? . H
H66 0.456 0.048 0.569 0.0309 Uiso ? . H
H72 0.299 -0.069 0.639 0.0420 Uiso ? . H
H73 0.217 -0.161 0.641 0.0396 Uiso ? . H
H74 0.137 -0.125 0.549 0.0466 Uiso ? . H
H75 0.147 -0.012 0.453 0.0483 Uiso ? . H
H76 0.227 0.078 0.448 0.0387 Uiso ? . H
H82 0.383 0.513 0.650 0.0419 Uiso ? . H
H83 0.455 0.612 0.694 0.0670 Uiso ? . H
H84 0.553 0.558 0.691 0.0487 Uiso ? . H
H85 0.567 0.395 0.669 0.0339 Uiso ? . H
H86 0.494 0.279 0.635 0.0397 Uiso ? . H
H92 0.288 0.443 0.588 0.0319 Uiso ? . H
H93 0.211 0.502 0.648 0.0380 Uiso ? . H
H94 0.197 0.429 0.767 0.0401 Uiso ? . H
H95 0.254 0.313 0.824 0.0343 Uiso ? . H
H96 0.332 0.253 0.766 0.0328 Uiso ? . H
H5a 0.569 0.118 0.378 0.1342 Uiso ? . H
H5b 0.527 0.201 0.396 0.1342 Uiso ? . H

loop_
_atom_type_symbol
_atom_type_description
_atom_type_scat_dispersion_real
_atom_type_scat_dispersion_imag
_atom_type_scat_source
Re ? -1.018 7.231 'International Tables Vol. IV Table 2.2B'
P ? 0.102 0.094 'International Tables Vol. IV Table 2.2B'
Cl ? 0.148 0.159 'International Tables Vol. IV Table 2.2B'
C ? 0.003 0.002 'International Tables Vol. IV Table 2.2B'
H ? 0.000 0.000 'International Tables Vol. IV Table 2.2B'
F ? 0.017 0.010 'International Tables Vol. IV Table 2.2B'
N ? 0.006 0.003 'International Tables Vol. IV Table 2.2B'

loop_
_geom_angle_atom_site_label_1
_geom_angle_atom_site_label_2
_geom_angle_atom_site_label_3
_geom_angle
_geom_angle_site_symmetry_1
_geom_angle_site_symmetry_2
_geom_angle_site_symmetry_3
_geom_angle_publ_flag
Cl(2) Re(1) P(1) 91.85(8) ? ? ? ?
Cl(2) Re(1) P(2) 87.58(8) ? ? ? ?
Cl(2) Re(1) P(3) 89.15(8) ? ? ? ?
Cl(2) Re(1) P(4) 84.16(8) ? ? ? ?
Cl(2) Re(1) N(1) 176.27(17) ? ? ? ?
P(1) Re(1) P(2) 80.66(8) ? ? ? ?
P(1) Re(1) P(3) 100.24(8) ? ? ? ?
P(1) Re(1) P(4) 175.99(7) ? ? ? ?
P(1) Re(1) N(1) 87.86(16) ? ? ? ?
P(2) Re(1) P(3) 176.64(7) ? ? ? ?
P(2) Re(1) P(4) 98.72(8) ? ? ? ?
P(2) Re(1) N(1) 88.70(17) ? ? ? ?
P(3) Re(1) P(4) 80.15(8) ? ? ? ?
P(3) Re(1) N(1) 94.56(17) ? ? ? ?
P(4) Re(1) N(1) 96.09(16) ? ? ? ?
Re(1) P(1) C(1) 106.0(3) ? ? ? ?
Re(1) P(1) C(21) 118.8(3) ? ? ? ?
Re(1) P(1) C(31) 121.1(3) ? ? ? ?
C(1) P(1) C(21) 105.0(3) ? ? ? ?
C(1) P(1) C(31) 103.3(4) ? ? ? ?
C(21) P(1) C(31) 100.7(4) ? ? ? ?
Re(1) P(2) C(2) 108.6(3) ? ? ? ?
Re(1) P(2) C(41) 125.7(3) ? ? ? ?
Re(1) P(2) C(51) 113.57(24) ? ? ? ?
C(2) P(2) C(41) 100.0(4) ? ? ? ?
C(2) P(2) C(51) 103.7(4) ? ? ? ?
C(41) P(2) C(51) 102.6(4) ? ? ? ?
Re(1) P(3) C(3) 109.9(3) ? ? ? ?
Re(1) P(3) C(61) 114.9(3) ? ? ? ?
Re(1) P(3) C(71) 125.9(3) ? ? ? ?
C(3) P(3) C(61) 102.9(4) ? ? ? ?
C(3) P(3) C(71) 100.4(4) ? ? ? ?
C(61) P(3) C(71) 99.9(4) ? ? ? ?
Re(1) P(4) C(4) 107.1(3) ? ? ? ?
Re(1) P(4) C(81) 120.9(3) ? ? ? ?
Re(1) P(4) C(91) 116.1(3) ? ? ? ?
C(4) P(4) C(81) 98.7(4) ? ? ? ?
C(4) P(4) C(91) 106.5(4) ? ? ? ?
C(81) P(4) C(91) 105.3(4) ? ? ? ?
Re(1) N(1) C(11) 147.0(5) ? ? ? ?
P(1) C(1) C(2) 111.7(5) ? ? ? ?
P(2) C(2) C(1) 112.2(5) ? ? ? ?
P(3) C(3) C(4) 111.0(5) ? ? ? ?
P(4) C(4) C(3) 108.6(6) ? ? ? ?
N(1) C(11) C(12) 120.6(8) ? ? ? ?
N(1) C(11) C(16) 120.9(8) ? ? ? ?
C(12) C(11) C(16) 118.0(9) ? ? ? ?
C(11) C(12) C(13) 122.1(9) ? ? ? ?
C(12) C(13) C(14) 115.8(10) ? ? ? ?
Cl(1) C(14) C(13) 118.1(10) ? ? ? ?
Cl(1) C(14) C(15) 117.5(10) ? ? ? ?
C(13) C(14) C(15) 124.0(12) ? ? ? ?
C(14) C(15) C(16) 118.6(11) ? ? ? ?
C(11) C(16) C(15) 121.0(9) ? ? ? ?
P(1) C(21) C(22) 122.4(6) ? ? ? ?
P(1) C(21) C(26) 121.5(6) ? ? ? ?
C(22) C(21) C(26) 115.9(7) ? ? ? ?
C(21) C(22) C(23) 123.8(9) ? ? ? ?
C(22) C(23) C(24) 120.3(9) ? ? ? ?
C(23) C(24) C(25) 115.2(8) ? ? ? ?
C(24) C(25) C(26) 123.9(8) ? ? ? ?
C(21) C(26) C(25) 120.7(8) ? ? ? ?
P(1) C(31) C(32) 122.9(7) ? ? ? ?
P(1) C(31) C(36) 119.7(6) ? ? ? ?
C(32) C(31) C(36) 117.2(8) ? ? ? ?
C(31) C(32) C(33) 121.2(8) ? ? ? ?
C(32) C(33) C(34) 118.1(9) ? ? ? ?
C(33) C(34) C(35) 120.8(9) ? ? ? ?
C(34) C(35) C(36) 122.0(9) ? ? ? ?
C(31) C(36) C(35) 120.5(8) ? ? ? ?
P(2) C(41) C(42) 123.3(7) ? ? ? ?
P(2) C(41) C(46) 114.9(6) ? ? ? ?
C(42) C(41) C(46) 121.7(8) ? ? ? ?
C(41) C(42) C(43) 120.1(9) ? ? ? ?
C(42) C(43) C(44) 116.7(9) ? ? ? ?
C(43) C(44) C(45) 121.4(9) ? ? ? ?
C(44) C(45) C(46) 122.0(10) ? ? ? ?
C(41) C(46) C(45) 117.4(8) ? ? ? ?
P(2) C(51) C(52) 123.0(7) ? ? ? ?
P(2) C(51) C(56) 118.3(5) ? ? ? ?
C(52) C(51) C(56) 118.5(7) ? ? ? ?
C(51) C(52) C(53) 124.4(9) ? ? ? ?
C(52) C(53) C(54) 118.1(10) ? ? ? ?
C(53) C(54) C(55) 120.4(9) ? ? ? ?
C(54) C(55) C(56) 119.2(9) ? ? ? ?
C(51) C(56) C(55) 119.1(8) ? ? ? ?
P(3) C(61) C(62) 125.8(8) ? ? ? ?
P(3) C(61) C(66) 119.2(7) ? ? ? ?
C(62) C(61) C(66) 115.0(9) ? ? ? ?
C(61) C(62) C(63) 125.6(10) ? ? ? ?
C(62) C(63) C(64) 120.0(9) ? ? ? ?
C(63) C(64) C(65) 116.7(9) ? ? ? ?
C(64) C(65) C(66) 124.3(9) ? ? ? ?
C(61) C(66) C(65) 118.3(8) ? ? ? ?
P(3) C(71) C(72) 122.3(6) ? ? ? ?
P(3) C(71) C(76) 122.9(6) ? ? ? ?
C(72) C(71) C(76) 114.9(7) ? ? ? ?
C(71) C(72) C(73) 121.3(8) ? ? ? ?
C(72) C(73) C(74) 120.2(8) ? ? ? ?
C(73) C(74) C(75) 117.5(9) ? ? ? ?
C(74) C(75) C(76) 124.2(9) ? ? ? ?
C(71) C(76) C(75) 121.6(8) ? ? ? ?
P(4) C(81) C(82) 121.0(6) ? ? ? ?
P(4) C(81) C(86) 121.1(6) ? ? ? ?
C(82) C(81) C(86) 118.0(8) ? ? ? ?
C(81) C(82) C(83) 121.1(9) ? ? ? ?
C(82) C(83) C(84) 122.4(10) ? ? ? ?
C(83) C(84) C(85) 114.5(9) ? ? ? ?
C(84) C(85) C(86) 126.0(8) ? ? ? ?
C(81) C(86) C(85) 117.8(8) ? ? ? ?
P(4) C(91) C(92) 117.6(6) ? ? ? ?
P(4) C(91) C(96) 123.1(7) ? ? ? ?
C(92) C(91) C(96) 119.2(7) ? ? ? ?
C(91) C(92) C(93) 122.0(7) ? ? ? ?
C(92) C(93) C(94) 116.6(8) ? ? ? ?
C(93) C(94) C(95) 123.9(8) ? ? ? ?
C(94) C(95) C(96) 121.3(8) ? ? ? ?
C(91) C(96) C(95) 116.9(8) ? ? ? ?
F(11) P(5) F(12) 90.0(5) ? ? ? ?
F(11) P(5) F(13) 87.0(6) ? ? ? ?
F(11) P(5) F(14) 90.4(7) ? ? ? ?
F(11) P(5) F(15) 173.4(6) ? ? ? ?
F(11) P(5) F(16) 88.1(5) ? ? ? ?
F(12) P(5) F(13) 90.1(4) ? ? ? ?
F(12) P(5) F(14) 92.2(4) ? ? ? ?
F(12) P(5) F(15) 93.2(4) ? ? ? ?
F(12) P(5) F(16) 178.1(4) ? ? ? ?
F(13) P(5) F(14) 176.5(6) ? ? ? ?
F(13) P(5) F(15) 87.2(6) ? ? ? ?
F(13) P(5) F(16) 89.8(5) ? ? ? ?
F(14) P(5) F(15) 95.2(7) ? ? ? ?
F(14) P(5) F(16) 87.8(5) ? ? ? ?
F(15) P(5) F(16) 88.7(4) ? ? ? ?
P(5) F(11) F(13) 45.7(4) ? ? ? ?
P(5) F(13) F(11) 47.3(4) ? ? ? ?
P(5) F(13) F(15) 46.8(4) ? ? ? ?
F(11) F(13) F(15) 94.1(6) ? ? ? ?
P(5) F(15) F(13) 46.0(4) ? ? ? ?
Cl(3) C(5) Cl(4) 114.1(10) ? ? ? ?
C(5) Cl(3) Cl(4) 33.1(5) ? ? ? ?
C(5) Cl(4) Cl(3) 32.8(6) ? ? ? ?

loop_
_geom_bond_atom_site_label_1
_geom_bond_atom_site_label_2
_geom_bond_distance
_geom_bond_site_symmetry_1
_geom_bond_site_symmetry_2
_geom_bond_publ_flag
Re(1) Cl(2) 2.3726(21) ? ? ?
Re(1) P(1) 2.4287(24) ? ? ?
Re(1) P(2) 2.4810(22) ? ? ?
Re(1) P(3) 2.4728(23) ? ? ?
Re(1) P(4) 2.4743(24) ? ? ?
Re(1) N(1) 1.978(5) ? ? ?
Cl(1) C(14) 1.791(15) ? ? ?
P(1) C(1) 1.841(8) ? ? ?
P(1) C(21) 1.819(7) ? ? ?
P(1) C(31) 1.807(9) ? ? ?
P(2) C(2) 1.858(9) ? ? ?
P(2) C(41) 1.892(8) ? ? ?
P(2) C(51) 1.826(8) ? ? ?
P(3) C(3) 1.877(8) ? ? ?
P(3) C(61) 1.827(10) ? ? ?
P(3) C(71) 1.760(8) ? ? ?
P(4) C(4) 1.843(8) ? ? ?
P(4) C(81) 1.834(8) ? ? ?
P(4) C(91) 1.821(8) ? ? ?
N(1) C(11) 1.429(11) ? ? ?
C(1) C(2) 1.483(12) ? ? ?
C(3) C(4) 1.568(11) ? ? ?
C(11) C(12) 1.389(13) ? ? ?
C(11) C(16) 1.391(14) ? ? ?
C(12) C(13) 1.400(12) ? ? ?
C(13) C(14) 1.322(17) ? ? ?
C(14) C(15) 1.410(18) ? ? ?
C(15) C(16) 1.324(14) ? ? ?
C(21) C(22) 1.422(11) ? ? ?
C(21) C(26) 1.401(12) ? ? ?
C(22) C(23) 1.336(14) ? ? ?
C(23) C(24) 1.438(14) ? ? ?
C(24) C(25) 1.409(12) ? ? ?
C(25) C(26) 1.354(12) ? ? ?
C(31) C(32) 1.350(12) ? ? ?
C(31) C(36) 1.388(11) ? ? ?
C(32) C(33) 1.441(13) ? ? ?
C(33) C(34) 1.298(13) ? ? ?
C(34) C(35) 1.364(14) ? ? ?
C(35) C(36) 1.329(13) ? ? ?
C(41) C(42) 1.304(13) ? ? ?
C(41) C(46) 1.405(12) ? ? ?
C(42) C(43) 1.446(14) ? ? ?
C(43) C(44) 1.417(14) ? ? ?
C(44) C(45) 1.283(14) ? ? ?
C(45) C(46) 1.414(14) ? ? ?
C(51) C(52) 1.294(12) ? ? ?
C(51) C(56) 1.474(11) ? ? ?
C(52) C(53) 1.418(15) ? ? ?
C(53) C(54) 1.384(15) ? ? ?
C(54) C(55) 1.418(14) ? ? ?
C(55) C(56) 1.392(13) ? ? ?
C(61) C(62) 1.341(14) ? ? ?
C(61) C(66) 1.474(13) ? ? ?
C(62) C(63) 1.359(14) ? ? ?
C(63) C(64) 1.408(14) ? ? ?
C(64) C(65) 1.353(14) ? ? ?
C(65) C(66) 1.380(12) ? ? ?
C(71) C(72) 1.429(12) ? ? ?
C(71) C(76) 1.444(12) ? ? ?
C(72) C(73) 1.396(13) ? ? ?
C(73) C(74) 1.429(13) ? ? ?
C(74) C(75) 1.343(14) ? ? ?
C(75) C(76) 1.341(13) ? ? ?
C(81) C(82) 1.449(12) ? ? ?
C(81) C(86) 1.435(12) ? ? ?
C(82) C(83) 1.302(15) ? ? ?
C(83) C(84) 1.522(15) ? ? ?
C(84) C(85) 1.327(13) ? ? ?
C(85) C(86) 1.411(13) ? ? ?
C(91) C(92) 1.403(12) ? ? ?
C(91) C(96) 1.396(12) ? ? ?
C(92) C(93) 1.403(12) ? ? ?
C(93) C(94) 1.362(12) ? ? ?
C(94) C(95) 1.322(13) ? ? ?
C(95) C(96) 1.434(12) ? ? ?
P(5) F(11) 1.585(12) ? ? ?
P(5) F(12) 1.612(7) ? ? ?
P(5) F(13) 1.542(10) ? ? ?
P(5) F(14) 1.550(9) ? ? ?
P(5) F(15) 1.563(10) ? ? ?
P(5) F(16) 1.642(7) ? ? ?
F(11) F(13) 2.153(14) ? ? ?
F(13) F(15) 2.142(14) ? ? ?
C(5) Cl(3) 1.690(19) ? ? ?
C(5) Cl(4) 1.705(16) ? ? ?
Cl(3) Cl(4) 2.849(8) ? ? ?

loop_
_geom_contact_atom_site_label_1
_geom_contact_atom_site_label_2
_geom_contact_distance
_geom_contact_site_symmetry_1
_geom_contact_site_symmetry_2
_geom_contact_publ_flag
? ? ? ? ? ?

loop_
_geom_torsion_atom_site_label_1
_geom_torsion_atom_site_label_2
_geom_torsion_atom_site_label_3
_geom_torsion_atom_site_label_4
_geom_torsion
_geom_torsion_site_symmetry_1
_geom_torsion_site_symmetry_2
_geom_torsion_site_symmetry_3
_geom_torsion_site_symmetry_4
_geom_torsion_publ_flag
? ? ? ? ? ? ? ? ? ?
